data_7706965
loop_
_publ_author_name
'Palacios-Corella, M'
'Garc\'ia-L\'opez, V'
'S\'anchez-S\'anchez, C'
'Clemente-Juan, J M'
'Clemente-Le\'on, M'
'Coronado, E.'

_publ_section_title
;
 Insertion of single-ion magnets based on mononuclear Co(II) complexes
 into ferromagnetic oxalate-based networks.
;
_journal_issue 17
_journal_name_full 'Dalton transactions (Cambridge, England : 2003)'
_journal_page_first 5931
_journal_page_last 5942
_journal_paper_doi 10.1039/d1dt00595b
_journal_volume 50
_journal_year 2021
_chemical_formula_moiety 'C26 H22 Co N14, 0.25(C48 Cr8 Mn8 O96)'
_chemical_formula_sum 'C39 H25 Co Cr2 Mn2 N15 O33'
_chemical_formula_weight 1504.55
_space_group_crystal_system orthorhombic
_space_group_IT_number 52
_space_group_name_Hall '-P 2a 2bc'
_space_group_name_H-M_alt 'P n n a'
_atom_sites_solution_hydrogens geom
_audit_creation_date 2020-03-03
_audit_creation_method
;
Olex2 1.2
(compiled May 18 2018 14:05:52 for OlexSys, GUI svn.r5506)
;
_audit_update_record
;
2021-03-15 deposited with the CCDC.	2021-03-22 downloaded from the CCDC.
;
_cell_angle_alpha 90
_cell_angle_beta 90
_cell_angle_gamma 90
_cell_formula_units_Z 4
_cell_length_a 19.4566(8)
_cell_length_b 15.5539(6)
_cell_length_c 22.9545(9)
_cell_measurement_reflns_used 6559
_cell_measurement_temperature 120(2)
_cell_measurement_theta_max 21.7160
_cell_measurement_theta_min 3.5070
_cell_volume 6946.6(5)
_computing_molecular_graphics 'Olex2 (Dolomanov et al., 2009)'
_computing_publication_material 'Olex2 (Dolomanov et al., 2009)'
_computing_structure_refinement 'ShelXL (Sheldrick, 2015)'
_computing_structure_solution 'SHELXT 2014/5 (Sheldrick, 2014)'
_diffrn_ambient_temperature 120.15
_diffrn_measured_fraction_theta_full 0.997
_diffrn_measured_fraction_theta_max 0.970
_diffrn_measurement_device_type 'Supernova, Single source at offset, Sapphire3'
_diffrn_radiation_type MoK\a
_diffrn_radiation_wavelength 0.71073
_diffrn_reflns_av_R_equivalents 0.3327
_diffrn_reflns_av_unetI/netI 0.1978
_diffrn_reflns_Laue_measured_fraction_full 0.997
_diffrn_reflns_Laue_measured_fraction_max 0.970
_diffrn_reflns_limit_h_max 25
_diffrn_reflns_limit_h_min -25
_diffrn_reflns_limit_k_max 20
_diffrn_reflns_limit_k_min -20
_diffrn_reflns_limit_l_max 30
_diffrn_reflns_limit_l_min -29
_diffrn_reflns_number 149747
_diffrn_reflns_point_group_measured_fraction_full 0.997
_diffrn_reflns_point_group_measured_fraction_max 0.970
_diffrn_reflns_theta_full 25.242
_diffrn_reflns_theta_max 27.913
_diffrn_reflns_theta_min 3.264
_exptl_absorpt_coefficient_mu 0.981
_exptl_absorpt_correction_T_max 1.00000
_exptl_absorpt_correction_T_min 0.49153
_exptl_absorpt_correction_type multi-scan
_exptl_absorpt_process_details
;
CrysAlisPro, Agilent Technologies,
Version 1.171.37.35 (release 13-08-2014 CrysAlis171 .NET)
(compiled Aug 13 2014,18:06:01)
Empirical absorption correction using spherical harmonics,
 implemented in SCALE3 ABSPACK scaling algorithm.
;
_exptl_crystal_colour red
_exptl_crystal_colour_primary red
_exptl_crystal_density_diffrn 1.439
_exptl_crystal_description needle
_exptl_crystal_F_000 3012
_exptl_crystal_size_max 0.14
_exptl_crystal_size_mid 0.03
_exptl_crystal_size_min 0.03
_platon_squeeze_details
;
TITL mp681a    P n n a      R = 0.20
CELL   19.4566   15.5539   22.9545     90.00     90.00     90.00
SPGR Pnna
# Solvent Accessible Volume =      2790
# Electrons Found in S.A.V. =      1170
# Note: Atoms in Void are Labelled as Cxxx and Qxxx for all Others
C101 0.629 0.250 0.250 !       8.22 eA-3
C102 0.921 0.393 0.775 !       5.69 eA-3
C103 0.411 0.875 0.407 !       5.59 eA-3
C104 0.940 0.875 0.314 !       5.50 eA-3
C105 1.011 0.124 0.469 !       4.82 eA-3
C106 0.465 0.590 0.081 !       4.81 eA-3
C107 0.039 0.285 0.576 !       3.36 eA-3
C108 0.859 0.250 0.750 !       3.27 eA-3
C109 1.005 0.691 0.412 !       3.06 eA-3
C110 0.523 0.345 0.430 !       2.96 eA-3
C111 0.005 0.012 0.414 !       2.96 eA-3
C112 0.013 0.751 0.415 !       2.96 eA-3
C113 0.006 0.018 0.384 !       2.93 eA-3
C114 0.301 0.107 0.194 !       2.82 eA-3
C115 0.213 0.577 0.304 !       2.79 eA-3
C116 0.704 0.596 0.656 !       2.64 eA-3
C117 0.500 0.903 0.945 !       2.63 eA-3
Q118 0.750 0.502 0.562 !       2.62 eA-3
C119 0.512 0.625 0.581 !       2.57 eA-3
Q120 0.224 0.581 0.384 !       2.48 eA-3
C121 0.222 0.955 0.138 !       2.46 eA-3
C122 0.046 0.720 0.411 !       2.45 eA-3
C123 0.365 0.262 0.315 !       2.34 eA-3
C124 0.048 0.729 0.110 !       2.32 eA-3
C125 0.053 0.613 0.180 !       2.31 eA-3
C126 0.992 0.298 0.890 !       2.23 eA-3
C127 0.472 0.217 0.118 !       2.14 eA-3
Q128 0.802 0.385 0.733 !       2.08 eA-3
Q129 0.378 0.624 0.835 !       2.05 eA-3
C130 0.174 0.643 0.359 !       2.01 eA-3
C131 0.896 0.782 0.420 !       1.93 eA-3
C132 0.750 0.015 0.843 !       1.88 eA-3
C133 0.856 0.187 0.845 !       1.87 eA-3
C134 0.029 0.565 0.073 !       1.85 eA-3
C135 0.965 0.720 0.121 !       1.80 eA-3
C136 0.100 0.309 0.936 !       1.80 eA-3
Q137 0.427 0.065 0.499 !       1.78 eA-3
C138 0.780 0.483 0.701 !       1.75 eA-3
Q139 0.605 0.374 0.094 !       1.70 eA-3
C140 0.470 0.032 0.389 !       1.69 eA-3
C141 0.591 0.173 0.409 !       1.69 eA-3
Q142 0.404 0.905 0.643 !       1.66 eA-3
C143 0.560 0.176 0.057 !       1.66 eA-3
C144 0.523 0.404 0.173 !       1.66 eA-3
C145 0.247 0.485 0.384 !       1.64 eA-3
C146 0.422 0.080 0.389 !       1.63 eA-3
Q147 0.539 0.609 0.023 !       1.63 eA-3
C148 0.396 0.362 0.403 !       1.63 eA-3
Q149 0.518 0.253 0.010 !       1.58 eA-3
Q150 0.942 0.066 0.540 !       1.58 eA-3
Q151 0.558 0.559 0.962 !       1.58 eA-3
C152 0.375 0.327 0.275 !       1.57 eA-3
Q153 0.615 0.077 0.437 !       1.56 eA-3
C154 0.469 0.779 0.961 !       1.55 eA-3
C155 0.032 0.592 0.112 !       1.55 eA-3
C156 0.955 0.372 0.941 !       1.55 eA-3
C157 0.839 0.360 0.721 !       1.54 eA-3
C158 0.130 0.672 0.383 !       1.54 eA-3
C159 0.377 0.713 0.797 !       1.54 eA-3
Q160 0.876 0.640 0.124 !       1.51 eA-3
Q161 0.057 0.610 0.439 !       1.50 eA-3
C162 0.073 0.641 0.099 !       1.50 eA-3
Q163 0.056 0.531 0.093 !       1.50 eA-3
C164 0.050 0.296 0.953 !       1.49 eA-3
Q165 0.908 0.438 0.802 !       1.48 eA-3
C166 0.536 0.503 0.065 !       1.47 eA-3
C167 0.612 0.793 0.846 !       1.47 eA-3
C168 0.012 0.262 0.952 !       1.46 eA-3
Q169 0.313 0.267 0.235 !       1.46 eA-3
Q170 0.690 0.309 0.093 !       1.45 eA-3
C171 0.507 0.467 0.072 !       1.45 eA-3
C172 0.686 0.952 0.821 !       1.44 eA-3
Q173 0.311 0.157 0.211 !       1.44 eA-3
Q174 0.028 0.780 0.046 !       1.43 eA-3
Q175 0.658 0.406 0.187 !       1.43 eA-3
Q176 0.422 0.551 0.960 !       1.42 eA-3
C177 0.056 0.156 0.572 !       1.41 eA-3
C178 0.890 0.658 0.019 !       1.41 eA-3
Q179 0.605 0.280 0.030 !       1.41 eA-3
Q180 0.918 0.530 0.140 !       1.41 eA-3
C181 0.419 0.671 0.883 !       1.39 eA-3
C182 0.997 0.250 0.781 !       1.39 eA-3
C183 0.019 0.958 0.494 !       1.37 eA-3
C184 0.660 0.908 0.825 !       1.36 eA-3
Q185 0.066 0.064 0.482 !       1.36 eA-3
C186 0.450 0.753 0.843 !       1.35 eA-3
C187 0.968 0.718 0.199 !       1.35 eA-3
Q188 0.547 0.219 0.493 !       1.34 eA-3
C189 0.491 0.140 0.403 !       1.34 eA-3
C190 0.416 0.392 0.137 !       1.34 eA-3
C191 0.877 0.671 0.194 !       1.33 eA-3
C192 0.428 0.317 0.133 !       1.33 eA-3
Q193 0.577 0.175 0.269 !       1.33 eA-3
Q194 0.993 0.908 0.701 !       1.32 eA-3
C195 0.374 0.141 0.150 !       1.31 eA-3
C196 0.086 0.201 0.631 !       1.31 eA-3
Q197 0.446 0.286 0.053 !       1.31 eA-3
C198 0.970 0.279 0.858 !       1.30 eA-3
Q199 0.349 0.669 0.991 !       1.30 eA-3
;
_refine_diff_density_max 1.210
_refine_diff_density_min -0.672
_refine_diff_density_rms 0.102
_refine_ls_extinction_method none
_refine_ls_goodness_of_fit_ref 1.017
_refine_ls_hydrogen_treatment constr
_refine_ls_matrix_type full
_refine_ls_number_parameters 368
_refine_ls_number_reflns 8086
_refine_ls_number_restraints 0
_refine_ls_restrained_S_all 1.017
_refine_ls_R_factor_all 0.2034
_refine_ls_R_factor_gt 0.0846
_refine_ls_shift/su_max 0.000
_refine_ls_shift/su_mean 0.000
_refine_ls_structure_factor_coef Fsqd
_refine_ls_weighting_details 'w=1/[\s^2^(Fo^2^)+(0.1328P)^2^] where P=(Fo^2^+2Fc^2^)/3'
_refine_ls_weighting_scheme calc
_refine_ls_wR_factor_gt 0.2552
_refine_ls_wR_factor_ref 0.2988
_reflns_Friedel_coverage 0.000
_reflns_number_gt 3047
_reflns_number_total 8086
_reflns_threshold_expression 'I > 2\s(I)'
_cod_data_source_file d1dt00595b2.cif
_cod_data_source_block mp681a_sq
_cod_depositor_comments 'Adding full bibliography for 7706962--7706965.cif.'
_cod_database_code 7706965
_shelx_shelxl_version_number 2018/1
_shelx_space_group_comment
;
The symmetry employed for this shelxl refinement is uniquely defined
by the following loop, which should always be used as a source of
symmetry information in preference to the above space-group names.
They are only intended as comments.
;
_shelx_estimated_absorpt_t_max 0.971
_shelx_estimated_absorpt_t_min 0.875
_olex2_refinement_description
;
1. Fixed Uiso
 At 1.2 times of:
  All C(H) groups, All N(H,H) groups
2.a Aromatic/amide H refined with riding coordinates:
 C11(H11), C12(H12), C13(H13), C16(H16), C17(H17), C18(H18), C19(H19)
2.b X=CH2 refined with riding coordinates:
 N6(H6a,H6b), N7(H7a,H7b)
;
_platon_squeeze_void_probe_radius 1.20
_olex2_submission_special_instructions 'No special instructions were received'

loop_
_space_group_symop_operation_xyz
'x, y, z'
'-x+1/2, -y, z'
'-x+1/2, y+1/2, -z+1/2'
'x, -y+1/2, -z+1/2'
'-x, -y, -z'
'x-1/2, y, -z'
'x-1/2, -y-1/2, z-1/2'
'-x, y-1/2, z-1/2'

loop_
_atom_site_label
_atom_site_type_symbol
_atom_site_fract_x
_atom_site_fract_y
_atom_site_fract_z
_atom_site_U_iso_or_equiv
_atom_site_adp_type
_atom_site_occupancy
_atom_site_site_symmetry_order
_atom_site_calc_flag
_atom_site_refinement_flags_posn
_atom_site_refinement_flags_adp
_atom_site_refinement_flags_occupancy
_atom_site_disorder_assembly
_atom_site_disorder_group
Co1 Co 0.750000 0.500000 0.43640(6) 0.0423(4) Uani 1 2 d S T P . .
N1 N 0.6679(2) 0.5052(3) 0.3736(2) 0.0325(13) Uani 1 1 d . . . . .
N2 N 0.5844(3) 0.4468(4) 0.3078(3) 0.0515(16) Uani 1 1 d . . . . .
N3 N 0.5615(3) 0.5792(4) 0.3590(3) 0.0460(15) Uani 1 1 d . . . . .
N4 N 0.7071(3) 0.6219(4) 0.4481(2) 0.0452(15) Uani 1 1 d . . . . .
N5 N 0.8178(3) 0.5633(5) 0.4979(3) 0.062(2) Uani 1 1 d . . . . .
N6 N 0.6864(3) 0.3800(4) 0.3249(2) 0.0519(17) Uani 1 1 d . . . . .
H6A H 0.727497 0.376843 0.340762 0.062 Uiso 1 1 calc R . . . .
H6B H 0.672451 0.339632 0.300806 0.062 Uiso 1 1 calc R . . . .
N7 N 0.4840(3) 0.5199(4) 0.2967(3) 0.0642(19) Uani 1 1 d . . . . .
H7A H 0.455954 0.562855 0.304446 0.077 Uiso 1 1 calc R . . . .
H7B H 0.471455 0.479449 0.272159 0.077 Uiso 1 1 calc R . . . .
C7 C 0.6468(4) 0.4435(5) 0.3369(3) 0.0481(19) Uani 1 1 d . . . . .
C8 C 0.5447(3) 0.5163(5) 0.3220(3) 0.0464(19) Uani 1 1 d . . . . .
C9 C 0.6242(3) 0.5711(5) 0.3826(3) 0.0448(19) Uani 1 1 d . . . . .
C10 C 0.6461(3) 0.6384(5) 0.4236(3) 0.0411(17) Uani 1 1 d . . . . .
C11 C 0.6120(4) 0.7129(5) 0.4369(3) 0.049(2) Uani 1 1 d . . . . .
H11 H 0.569589 0.726534 0.418553 0.059 Uiso 1 1 calc R . . . .
C12 C 0.6403(4) 0.7671(6) 0.4768(4) 0.062(2) Uani 1 1 d . . . . .
H12 H 0.616728 0.818551 0.486703 0.075 Uiso 1 1 calc R . . . .
C13 C 0.7003(4) 0.7496(5) 0.5025(3) 0.057(2) Uani 1 1 d . . . . .
H13 H 0.718955 0.787743 0.530655 0.068 Uiso 1 1 calc R . . . .
C14 C 0.7351(4) 0.6744(6) 0.4873(3) 0.053(2) Uani 1 1 d . . . . .
C15 C 0.7994(4) 0.6419(6) 0.5134(3) 0.057(2) Uani 1 1 d . . . . .
C16 C 0.8408(6) 0.6908(6) 0.5510(4) 0.091(3) Uani 1 1 d . . . . .
H16 H 0.825943 0.746321 0.562795 0.109 Uiso 1 1 calc R . . . .
C17 C 0.9019(4) 0.6601(8) 0.5707(4) 0.089(4) Uani 1 1 d . . . . .
H17 H 0.931017 0.694115 0.594602 0.107 Uiso 1 1 calc R . . . .
C18 C 0.9200(4) 0.5775(7) 0.5549(4) 0.088(3) Uani 1 1 d . . . . .
H18 H 0.962265 0.553910 0.568176 0.106 Uiso 1 1 calc R . . . .
C19 C 0.8779(4) 0.5294(7) 0.5203(3) 0.088(3) Uani 1 1 d . . . . .
H19 H 0.890063 0.471659 0.511476 0.106 Uiso 1 1 calc R . . . .
Mn1 Mn 0.250000 0.000000 0.38191(7) 0.0591(5) Uani 1 2 d S T P . .
Mn2 Mn 0.35577(7) 0.250000 0.750000 0.0421(4) Uani 1 2 d S T P . .
Cr1 Cr 0.36669(7) -0.250000 0.250000 0.0431(5) Uani 1 2 d S T P . .
Cr2 Cr 0.250000 0.000000 0.61656(7) 0.0477(5) Uani 1 2 d S T P . .
O1 O 0.2967(2) -0.2397(3) 0.3127(2) 0.0452(12) Uani 1 1 d . . . . .
O2 O 0.3643(2) -0.1229(3) 0.2530(2) 0.0475(13) Uani 1 1 d . . . . .
O3 O 0.2490(2) -0.1400(3) 0.3698(2) 0.0526(13) Uani 1 1 d . . . . .
O4 O 0.3255(3) -0.0174(4) 0.3120(2) 0.0584(14) Uani 1 1 d . . . . .
O5 O 0.2461(2) 0.1269(3) 0.6217(2) 0.0484(13) Uani 1 1 d . . . . .
O6 O 0.3201(2) 0.0130(3) 0.6789(2) 0.0500(13) Uani 1 1 d . . . . .
O7 O 0.2856(2) 0.2335(3) 0.6772(2) 0.0418(12) Uani 1 1 d . . . . .
O8 O 0.3490(2) 0.1130(3) 0.7461(2) 0.0462(12) Uani 1 1 d . . . . .
O9 O 0.4416(2) -0.2499(3) 0.30773(18) 0.0433(12) Uani 1 1 d . . . . .
O10 O 0.5558(2) -0.2385(3) 0.30914(18) 0.0444(12) Uani 1 1 d . . . . .
O11 O 0.3201(3) 0.0112(3) 0.4557(2) 0.0617(15) Uani 1 1 d . . . . .
O12 O 0.3191(2) 0.0054(3) 0.5532(2) 0.0538(14) Uani 1 1 d . . . . .
C1 C 0.2875(3) -0.1625(5) 0.3290(3) 0.0410(17) Uani 1 1 d . . . . .
C2 C 0.3302(4) -0.0948(5) 0.2955(3) 0.0459(19) Uani 1 1 d . . . . .
C3 C 0.2795(4) 0.1567(5) 0.6640(3) 0.0430(18) Uani 1 1 d . . . . .
C4 C 0.3205(4) 0.0887(5) 0.7015(4) 0.053(2) Uani 1 1 d . . . . .
C5 C 0.5003(3) -0.2460(4) 0.2833(3) 0.0375(16) Uani 1 1 d . . . . .
C6 C 0.2896(4) 0.0060(4) 0.5027(4) 0.054(2) Uani 1 1 d . . . . .

loop_
_atom_site_aniso_label
_atom_site_aniso_U_11
_atom_site_aniso_U_22
_atom_site_aniso_U_33
_atom_site_aniso_U_23
_atom_site_aniso_U_13
_atom_site_aniso_U_12
Co1 0.0331(7) 0.0548(9) 0.0390(8) 0.000 0.000 0.0024(6)
N1 0.020(3) 0.039(3) 0.039(3) -0.007(3) 0.001(2) -0.005(3)
N2 0.034(3) 0.051(4) 0.070(5) 0.002(3) -0.004(3) 0.004(3)
N3 0.034(3) 0.052(4) 0.052(4) 0.013(3) 0.008(3) 0.004(3)
N4 0.058(4) 0.046(4) 0.032(4) 0.003(3) 0.003(3) 0.001(3)
N5 0.035(4) 0.090(6) 0.060(5) -0.024(4) -0.006(3) 0.002(4)
N6 0.040(3) 0.056(4) 0.059(4) -0.016(3) -0.019(3) 0.017(3)
N7 0.047(4) 0.066(5) 0.079(5) 0.001(4) -0.016(4) 0.013(3)
C7 0.038(4) 0.047(5) 0.060(5) 0.010(4) 0.003(4) 0.001(4)
C8 0.030(4) 0.056(5) 0.053(5) 0.016(4) -0.005(4) 0.009(4)
C9 0.037(4) 0.061(5) 0.037(4) 0.009(4) 0.005(3) -0.002(4)
C10 0.037(4) 0.051(5) 0.035(4) 0.001(4) 0.000(3) 0.003(4)
C11 0.052(5) 0.057(5) 0.039(5) -0.004(4) 0.010(4) 0.016(4)
C12 0.054(5) 0.074(6) 0.059(6) -0.004(5) 0.007(4) 0.015(5)
C13 0.078(6) 0.046(5) 0.048(5) -0.008(4) 0.011(4) -0.012(5)
C14 0.059(5) 0.062(6) 0.039(4) 0.000(4) 0.013(4) -0.005(4)
C15 0.054(5) 0.080(6) 0.038(5) -0.035(4) 0.005(4) -0.005(5)
C16 0.103(8) 0.089(8) 0.080(7) -0.058(6) 0.014(6) -0.012(6)
C17 0.039(5) 0.161(11) 0.067(6) -0.068(7) -0.014(5) -0.003(6)
C18 0.040(5) 0.151(10) 0.074(7) -0.061(7) -0.017(5) 0.012(6)
C19 0.062(6) 0.160(10) 0.042(5) -0.033(6) -0.013(4) 0.039(6)
Mn1 0.0681(12) 0.0609(12) 0.0482(11) 0.000 0.000 0.0079(9)
Mn2 0.0397(9) 0.0400(10) 0.0466(10) -0.0007(7) 0.000 0.000
Cr1 0.0380(9) 0.0533(11) 0.0380(10) 0.0068(8) 0.000 0.000
Cr2 0.0583(11) 0.0434(11) 0.0414(10) 0.000 0.000 -0.0050(8)
O1 0.034(3) 0.054(3) 0.047(3) 0.007(3) 0.002(2) 0.007(2)
O2 0.039(3) 0.060(3) 0.043(3) 0.006(3) -0.002(2) -0.013(2)
O3 0.053(3) 0.054(3) 0.051(3) 0.002(3) 0.005(3) 0.010(3)
O4 0.066(4) 0.060(4) 0.049(3) 0.015(3) 0.005(3) 0.012(3)
O5 0.057(3) 0.039(3) 0.049(3) 0.008(2) -0.010(3) -0.010(2)
O6 0.058(3) 0.035(3) 0.056(3) -0.002(3) -0.016(3) 0.001(2)
O7 0.041(3) 0.040(3) 0.045(3) 0.005(2) 0.000(2) 0.011(2)
O8 0.054(3) 0.043(3) 0.041(3) 0.004(2) -0.013(3) 0.001(2)
O9 0.035(3) 0.060(3) 0.035(3) -0.002(2) 0.003(2) 0.009(2)
O10 0.043(3) 0.053(3) 0.036(3) -0.001(2) 0.001(2) 0.001(2)
O11 0.064(4) 0.081(4) 0.040(3) 0.001(3) 0.004(3) -0.004(3)
O12 0.051(3) 0.064(4) 0.046(3) 0.007(3) -0.003(2) -0.010(3)
C1 0.042(4) 0.041(5) 0.040(4) 0.008(4) -0.009(4) 0.007(4)
C2 0.048(4) 0.052(5) 0.038(5) 0.010(4) 0.001(4) 0.008(4)
C3 0.042(4) 0.037(5) 0.050(5) 0.008(4) -0.008(4) 0.006(4)
C4 0.040(4) 0.054(6) 0.063(6) 0.016(5) 0.009(4) 0.012(4)
C5 0.045(4) 0.036(4) 0.031(4) 0.003(3) -0.008(3) 0.013(4)
C6 0.077(5) 0.031(4) 0.053(5) -0.003(4) 0.002(4) 0.004(4)

loop_
_atom_type_symbol
_atom_type_description
_atom_type_scat_dispersion_real
_atom_type_scat_dispersion_imag
_atom_type_scat_source
C C 0.0033 0.0016 'International Tables Vol C Tables 4.2.6.8 and 6.1.1.4'
H H 0.0000 0.0000 'International Tables Vol C Tables 4.2.6.8 and 6.1.1.4'
Co Co 0.3494 0.9721 'International Tables Vol C Tables 4.2.6.8 and 6.1.1.4'
Cr Cr 0.3209 0.6236 'International Tables Vol C Tables 4.2.6.8 and 6.1.1.4'
Mn Mn 0.3368 0.7283 'International Tables Vol C Tables 4.2.6.8 and 6.1.1.4'
N N 0.0061 0.0033 'International Tables Vol C Tables 4.2.6.8 and 6.1.1.4'
O O 0.0106 0.0060 'International Tables Vol C Tables 4.2.6.8 and 6.1.1.4'

loop_
_geom_angle_atom_site_label_1
_geom_angle_atom_site_label_2
_geom_angle_atom_site_label_3
_geom_angle
_geom_angle_site_symmetry_1
_geom_angle_site_symmetry_3
_geom_angle_publ_flag
N1 Co1 N1 96.0(3) 2_665 . ?
N1 Co1 N5 150.5(2) . . ?
N1 Co1 N5 90.1(2) . 2_665 ?
N1 Co1 N5 90.1(2) 2_665 . ?
N1 Co1 N5 150.5(2) 2_665 2_665 ?
N4 Co1 N1 114.6(2) 2_665 . ?
N4 Co1 N1 75.8(2) . . ?
N4 Co1 N1 75.8(2) 2_665 2_665 ?
N4 Co1 N1 114.6(2) . 2_665 ?
N4 Co1 N4 165.2(3) 2_665 . ?
N4 Co1 N5 94.9(2) . 2_665 ?
N4 Co1 N5 75.4(3) . . ?
N4 Co1 N5 94.9(2) 2_665 . ?
N4 Co1 N5 75.4(3) 2_665 2_665 ?
N5 Co1 N5 98.8(4) 2_665 . ?
C7 N1 Co1 128.3(5) . . ?
C7 N1 C9 116.6(6) . . ?
C9 N1 Co1 113.3(4) . . ?
C8 N2 C7 114.1(6) . . ?
C8 N3 C9 114.3(6) . . ?
C10 N4 Co1 118.4(5) . . ?
C14 N4 Co1 118.7(5) . . ?
C14 N4 C10 121.9(7) . . ?
C15 N5 Co1 115.5(5) . . ?
C15 N5 C19 118.8(7) . . ?
C19 N5 Co1 125.7(6) . . ?
H6A N6 H6B 120.0 . . ?
C7 N6 H6A 120.0 . . ?
C7 N6 H6B 120.0 . . ?
H7A N7 H7B 120.0 . . ?
C8 N7 H7A 120.0 . . ?
C8 N7 H7B 120.0 . . ?
N1 C7 N2 122.9(6) . . ?
N6 C7 N1 120.2(6) . . ?
N6 C7 N2 116.8(7) . . ?
N3 C8 N2 126.3(6) . . ?
N7 C8 N2 115.8(7) . . ?
N7 C8 N3 117.9(7) . . ?
N1 C9 C10 117.1(6) . . ?
N3 C9 N1 125.7(7) . . ?
N3 C9 C10 117.1(7) . . ?
N4 C10 C9 112.9(6) . . ?
N4 C10 C11 120.0(7) . . ?
C11 C10 C9 127.1(7) . . ?
C10 C11 H11 120.8 . . ?
C12 C11 C10 118.5(7) . . ?
C12 C11 H11 120.8 . . ?
C11 C12 H12 119.2 . . ?
C13 C12 C11 121.6(8) . . ?
C13 C12 H12 119.2 . . ?
C12 C13 H13 120.5 . . ?
C12 C13 C14 119.0(8) . . ?
C14 C13 H13 120.5 . . ?
N4 C14 C13 118.9(8) . . ?
N4 C14 C15 114.3(7) . . ?
C13 C14 C15 126.7(8) . . ?
N5 C15 C14 115.8(7) . . ?
N5 C15 C16 120.7(8) . . ?
C16 C15 C14 123.4(8) . . ?
C15 C16 H16 119.5 . . ?
C17 C16 C15 121.1(9) . . ?
C17 C16 H16 119.5 . . ?
C16 C17 H17 121.2 . . ?
C16 C17 C18 117.6(8) . . ?
C18 C17 H17 121.2 . . ?
C17 C18 H18 119.7 . . ?
C19 C18 C17 120.6(8) . . ?
C19 C18 H18 119.7 . . ?
N5 C19 H19 119.5 . . ?
C18 C19 N5 121.0(9) . . ?
C18 C19 H19 119.5 . . ?
O3 Mn1 O3 165.4(3) . 2 ?
O4 Mn1 O3 91.36(19) 2 . ?
O4 Mn1 O3 91.36(19) . 2 ?
O4 Mn1 O3 77.9(2) 2 2 ?
O4 Mn1 O3 77.9(2) . . ?
O4 Mn1 O4 85.9(3) . 2 ?
O11 Mn1 O3 90.81(19) . 2 ?
O11 Mn1 O3 90.81(19) 2 . ?
O11 Mn1 O3 100.56(19) . . ?
O11 Mn1 O3 100.56(19) 2 2 ?
O11 Mn1 O4 167.79(19) 2 . ?
O11 Mn1 O4 99.17(19) . . ?
O11 Mn1 O4 99.17(19) 2 2 ?
O11 Mn1 O4 167.79(19) . 2 ?
O11 Mn1 O11 78.1(3) 2 . ?
O7 Mn2 O7 102.2(2) 4_556 . ?
O7 Mn2 O10 167.37(17) 4_556 5_656 ?
O7 Mn2 O10 167.37(17) . 8_666 ?
O7 Mn2 O10 90.39(16) . 5_656 ?
O7 Mn2 O10 90.39(16) 4_556 8_666 ?
O8 Mn2 O7 96.40(18) 4_556 . ?
O8 Mn2 O7 79.12(17) . . ?
O8 Mn2 O7 79.12(17) 4_556 4_556 ?
O8 Mn2 O7 96.40(18) . 4_556 ?
O8 Mn2 O8 172.9(3) . 4_556 ?
O8 Mn2 O10 98.90(17) . 8_666 ?
O8 Mn2 O10 98.90(17) 4_556 5_656 ?
O8 Mn2 O10 86.65(17) 4_556 8_666 ?
O8 Mn2 O10 86.65(17) . 5_656 ?
O10 Mn2 O10 77.0(2) 8_666 5_656 ?
O1 Cr1 O1 93.5(3) . 4_545 ?
O2 Cr1 O1 83.02(19) . . ?
O2 Cr1 O1 95.11(19) 4_545 . ?
O2 Cr1 O1 83.02(19) 4_545 4_545 ?
O2 Cr1 O1 95.12(19) . 4_545 ?
O2 Cr1 O2 177.3(3) . 4_545 ?
O9 Cr1 O1 91.14(17) 4_545 4_545 ?
O9 Cr1 O1 173.74(19) 4_545 . ?
O9 Cr1 O1 91.15(17) . . ?
O9 Cr1 O1 173.73(19) . 4_545 ?
O9 Cr1 O2 89.64(18) 4_545 4_545 ?
O9 Cr1 O2 89.64(18) . . ?
O9 Cr1 O2 92.37(19) . 4_545 ?
O9 Cr1 O2 92.37(19) 4_545 . ?
O9 Cr1 O9 84.6(2) 4_545 . ?
O5 Cr2 O5 173.1(3) . 2 ?
O5 Cr2 O6 91.80(19) 2 . ?
O5 Cr2 O6 91.80(19) . 2 ?
O5 Cr2 O6 83.25(19) 2 2 ?
O5 Cr2 O6 83.24(19) . . ?
O5 Cr2 O12 93.4(2) . 2 ?
O5 Cr2 O12 93.4(2) 2 . ?
O5 Cr2 O12 91.60(19) 2 2 ?
O5 Cr2 O12 91.60(19) . . ?
O6 Cr2 O6 87.8(3) 2 . ?
O12 Cr2 O6 176.5(2) 2 . ?
O12 Cr2 O6 93.4(2) . . ?
O12 Cr2 O6 93.4(2) 2 2 ?
O12 Cr2 O6 176.51(19) . 2 ?
O12 Cr2 O12 85.6(3) 2 . ?
C1 O1 Cr1 112.7(4) . . ?
C2 O2 Cr1 112.7(5) . . ?
C1 O3 Mn1 111.6(5) . . ?
C2 O4 Mn1 112.6(5) . . ?
C3 O5 Cr2 113.3(5) . . ?
C4 O6 Cr2 112.8(5) . . ?
C3 O7 Mn2 111.3(4) . . ?
C4 O8 Mn2 111.7(5) . . ?
C5 O9 Cr1 111.6(4) . . ?
C5 O10 Mn2 112.3(4) . 5_656 ?
C6 O11 Mn1 111.8(5) . . ?
C6 O12 Cr2 110.9(5) . . ?
O1 C1 C2 114.9(7) . . ?
O3 C1 O1 124.8(7) . . ?
O3 C1 C2 120.3(7) . . ?
O2 C2 O4 126.9(7) . . ?
O2 C2 C1 115.7(7) . . ?
O4 C2 C1 117.4(7) . . ?
O5 C3 C4 115.7(7) . . ?
O7 C3 O5 126.5(6) . . ?
O7 C3 C4 117.6(7) . . ?
O6 C4 C3 113.0(7) . . ?
O8 C4 O6 128.5(7) . . ?
O8 C4 C3 118.6(7) . . ?
O9 C5 C5 115.7(3) . 4_545 ?
O10 C5 O9 125.2(6) . . ?
O10 C5 C5 119.0(4) . 4_545 ?
O11 C6 O12 124.7(8) . . ?
O11 C6 C6 119.1(5) . 2 ?
O12 C6 C6 116.1(4) . 2 ?

loop_
_geom_bond_atom_site_label_1
_geom_bond_atom_site_label_2
_geom_bond_distance
_geom_bond_site_symmetry_2
_geom_bond_publ_flag
Co1 N1 2.152(5) 2_665 ?
Co1 N1 2.152(5) . ?
Co1 N4 2.089(6) . ?
Co1 N4 2.089(6) 2_665 ?
Co1 N5 2.168(6) 2_665 ?
Co1 N5 2.168(6) . ?
N1 C7 1.342(8) . ?
N1 C9 1.348(8) . ?
N2 C7 1.388(8) . ?
N2 C8 1.368(9) . ?
N3 C8 1.337(9) . ?
N3 C9 1.340(8) . ?
N4 C10 1.337(8) . ?
N4 C14 1.333(9) . ?
N5 C15 1.324(9) . ?
N5 C19 1.383(10) . ?
N6 H6A 0.8800 . ?
N6 H6B 0.8800 . ?
N6 C7 1.281(8) . ?
N7 H7A 0.8800 . ?
N7 H7B 0.8800 . ?
N7 C8 1.317(8) . ?
C9 C10 1.471(9) . ?
C10 C11 1.370(9) . ?
C11 H11 0.9500 . ?
C11 C12 1.361(10) . ?
C12 H12 0.9500 . ?
C12 C13 1.336(10) . ?
C13 H13 0.9500 . ?
C13 C14 1.395(10) . ?
C14 C15 1.476(11) . ?
C15 C16 1.404(11) . ?
C16 H16 0.9500 . ?
C16 C17 1.358(12) . ?
C17 H17 0.9500 . ?
C17 C18 1.381(13) . ?
C18 H18 0.9500 . ?
C18 C19 1.365(11) . ?
C19 H19 0.9500 . ?
Mn1 O3 2.195(5) 2 ?
Mn1 O3 2.195(5) . ?
Mn1 O4 2.193(5) . ?
Mn1 O4 2.193(5) 2 ?
Mn1 O11 2.183(5) 2 ?
Mn1 O11 2.183(5) . ?
Mn2 O7 2.173(5) 4_556 ?
Mn2 O7 2.173(5) . ?
Mn2 O8 2.137(5) 4_556 ?
Mn2 O8 2.137(5) . ?
Mn2 O10 2.199(4) 8_666 ?
Mn2 O10 2.199(4) 5_656 ?
Cr1 O1 1.988(4) . ?
Cr1 O1 1.988(4) 4_545 ?
Cr1 O2 1.979(5) 4_545 ?
Cr1 O2 1.979(5) . ?
Cr1 O9 1.970(4) . ?
Cr1 O9 1.970(4) 4_545 ?
Cr2 O5 1.978(5) . ?
Cr2 O5 1.978(5) 2 ?
Cr2 O6 1.987(5) 2 ?
Cr2 O6 1.987(5) . ?
Cr2 O12 1.982(5) 2 ?
Cr2 O12 1.982(5) . ?
O1 C1 1.271(8) . ?
O2 C2 1.258(8) . ?
O3 C1 1.248(8) . ?
O4 C2 1.266(8) . ?
O5 C3 1.257(8) . ?
O6 C4 1.287(9) . ?
O7 C3 1.237(8) . ?
O8 C4 1.225(9) . ?
O9 C5 1.273(7) . ?
O10 C5 1.237(7) . ?
O11 C6 1.234(9) . ?
O12 C6 1.295(9) . ?
C1 C2 1.546(10) . ?
C3 C4 1.580(10) . ?
C5 C5 1.536(13) 4_545 ?
C6 C6 1.551(17) 2 ?

loop_
_platon_squeeze_void_nr
_platon_squeeze_void_average_x
_platon_squeeze_void_average_y
_platon_squeeze_void_average_z
_platon_squeeze_void_volume
_platon_squeeze_void_count_electrons
_platon_squeeze_void_content
1 0.091 0.015 0.409 2792 1190 ' '
